data_7234999
loop_
_publ_author_name
'Vala, Ruturajsinh M.'
'Patel, Divyang M.'
'Sharma, Mayank G.'
'Patel, Hitendra M.'

_publ_section_title
;
 Impact of an aryl bulky group on a one-pot reaction of aldehyde with
 malononitrile and N-substituted 2-cyanoacetamide
;
_journal_issue 49
_journal_name_full 'RSC Advances'
_journal_page_first 28886
_journal_paper_doi 10.1039/C9RA05975J
_journal_volume 9
_journal_year 2019
_chemical_absolute_configuration unk
_chemical_formula_moiety 'C24 H16 N4 O'
_chemical_formula_sum 'C24 H16 N4 O'
_chemical_formula_weight 376.42
_chemical_name_systematic 5I
_space_group_crystal_system orthorhombic
_space_group_IT_number 41
_space_group_name_Hall 'A 2 -2ab'
_space_group_name_H-M_alt 'A e a 2'
_symmetry_Int_Tables_number 41
_atom_sites_solution_primary iterative
_audit_creation_date 2019-06-05
_audit_creation_method
;
Olex2 1.2
(compiled 2018.05.29 svn.r3508 for OlexSys, GUI svn.r5506)
;
_audit_update_record
;
2019-06-11 deposited with the CCDC.	2019-08-30 downloaded from the CCDC.
;
_cell_angle_alpha 90
_cell_angle_beta 90
_cell_angle_gamma 90
_cell_formula_units_Z 8
_cell_length_a 14.5818(13)
_cell_length_b 28.597(2)
_cell_length_c 9.1804(7)
_cell_measurement_temperature 273.15
_cell_volume 3828.2(5)
_computing_molecular_graphics 'Olex2 (Dolomanov et al., 2009)'
_computing_publication_material 'Olex2 (Dolomanov et al., 2009)'
_computing_structure_refinement 'olex2.refine (Bourhis et al., 2015)'
_computing_structure_solution 'olex2.solve (Bourhis et al., 2015)'
_diffrn_ambient_temperature 273.15
_diffrn_measured_fraction_theta_full 0.9970
_diffrn_measured_fraction_theta_max 0.9970
_diffrn_measurement_device_type REC2_Ortho_c
_diffrn_radiation_type 'Mo K\a'
_diffrn_radiation_wavelength 0.71073
_diffrn_reflns_av_R_equivalents 0.0705
_diffrn_reflns_av_unetI/netI 0.0338
_diffrn_reflns_limit_h_max 18
_diffrn_reflns_limit_h_min -18
_diffrn_reflns_limit_k_max 36
_diffrn_reflns_limit_k_min -36
_diffrn_reflns_limit_l_max 11
_diffrn_reflns_limit_l_min -11
_diffrn_reflns_number 42627
_diffrn_reflns_theta_full 26.6648
_diffrn_reflns_theta_max 26.66
_diffrn_reflns_theta_min 2.72
_exptl_absorpt_coefficient_mu 0.083
_exptl_absorpt_correction_T_max 0.7175
_exptl_absorpt_correction_T_min 0.6740
_exptl_absorpt_correction_type multi-scan
_exptl_absorpt_process_details
;
SADABS-2016/2 (Bruker,2016/2) was used for absorption correction.
wR2(int) was 0.1109 before and 0.0923 after correction.
The Ratio of minimum to maximum transmission is 0.9394.
The \l/2 correction factor is Not present.
;
_exptl_crystal_colour 'clear light yellow'
_exptl_crystal_colour_lustre clear
_exptl_crystal_colour_modifier light
_exptl_crystal_colour_primary yellow
_exptl_crystal_density_diffrn 1.3061
_exptl_crystal_description block
_exptl_crystal_F_000 1568.6301
_exptl_crystal_preparation 'Prepared by slow evaporation method using ethyl acetate'
_exptl_crystal_recrystallization_method
'Crystallized in the orthorhombic crystal systemwith the centrosymmetric space group Aea2.'
_exptl_crystal_size_max 9.1804
_exptl_crystal_size_mid 28.597
_exptl_crystal_size_min 14.5818
_refine_diff_density_max 0.6963
_refine_diff_density_min -0.4809
_refine_diff_density_rms 0.0815
_refine_ls_abs_structure_details 'Flack, H. D. (1983). Acta Cryst. A39, 876-881.'
_refine_ls_abs_structure_Flack -0(3)
_refine_ls_d_res_high 0.7919
_refine_ls_d_res_low 7.4972
_refine_ls_goodness_of_fit_ref 2.7026
_refine_ls_hydrogen_treatment constr
_refine_ls_matrix_type full
_refine_ls_number_constraints 30
_refine_ls_number_parameters 117
_refine_ls_number_reflns 4033
_refine_ls_number_restraints 1
_refine_ls_restrained_S_all 2.7026
_refine_ls_R_factor_all 0.1024
_refine_ls_R_factor_gt 0.0998
_refine_ls_shift/su_max 4.9200
_refine_ls_shift/su_mean 1.0742
_refine_ls_structure_factor_coef Fsqd
_refine_ls_weighting_details 'w=1/[\s^2^(Fo^2^)+(0.1P)^2^] where P=(Fo^2^+2Fc^2^)/3'
_refine_ls_weighting_scheme calc
_refine_ls_wR_factor_gt 0.3099
_refine_ls_wR_factor_ref 0.3136
_reflns_Friedel_coverage 0.998
_reflns_limit_h_max 18
_reflns_limit_h_min -18
_reflns_limit_k_max 36
_reflns_limit_k_min -35
_reflns_limit_l_max 11
_reflns_limit_l_min -11
_reflns_number_gt 3864
_reflns_number_total 4033
_reflns_threshold_expression I>=2u(I)
_cod_data_source_file c9ra05975j2.cif
_cod_data_source_block REC2_Ortho_c
_cod_original_cell_volume 3828.2(6)
_cod_original_sg_symbol_Hall ' A 2 -2ab'
_cod_database_code 7234999
_olex2_refinement_description
;
1. Fixed Uiso
 At 1.2 times of:
  All C(H) groups, All C(H,H) groups, All N(H,H) groups
2. Others
 Fixed Sof: C28(1)
3.a Secondary CH2 refined with riding coordinates:
 C3aa(H3aa,H3ab)
3.b Aromatic/amide H refined with riding coordinates:
 C2ca(H2ca), C1ba(H1ba), C2ba(H2ba), C9ba(H9ba), C6ba(H6ba), C7aa(H7aa),
 C8ba(H8ba), C7ba(H7ba), C5ba(H5ba), C0ca(H0ca), C1ca(H1ca), C4ba(H4ba)
3.c X=CH2 refined with riding coordinates:
 N2aa(H2aa,H2ab)
;
_olex2_date_sample_completion 2019-04-28
_olex2_date_sample_data_collection 2019-04-18
_olex2_date_sample_submission 2019-04-02
_olex2_exptl_crystal_mounting_method 'mounted using gainometer'
_olex2_submission_original_sample_id 5i
_olex2_submission_special_instructions 'No special instructions were received'

loop_
_space_group_symop_id
_space_group_symop_operation_xyz
1 x,y,z
2 -x,-y,z
3 -x+1/2,y+1/2,z
4 x+1/2,-y+1/2,z
5 x,y+1/2,z+1/2
6 -x,-y+1/2,z+1/2
7 -x+1/2,y+1,z+1/2
8 x+1/2,-y+1,z+1/2

loop_
_atom_site_label
_atom_site_type_symbol
_atom_site_fract_x
_atom_site_fract_y
_atom_site_fract_z
_atom_site_U_iso_or_equiv
_atom_site_adp_type
_atom_site_occupancy
_atom_site_refinement_flags_posn
N4aa N 0.6113(2) 0.75840(11) 1.0412(3) 0.0335(7) Uiso 1.000000 .
O1aa O 0.4572(2) 0.74839(12) 1.0743(4) 0.0483(7) Uiso 1.000000 .
C4ca C 0.6250(3) 0.58552(16) 0.8824(5) 0.0422(9) Uiso 1.000000 .
N0aa N 0.3928(3) 0.63824(15) 0.9551(5) 0.0530(9) Uiso 1.000000 .
C0aa C 0.4591(2) 0.65968(13) 0.9550(4) 0.0358(8) Uiso 1.000000 .
C1aa C 0.7828(3) 0.68997(15) 0.8441(4) 0.0368(8) Uiso 1.000000 .
N1aa N 0.8532(3) 0.68251(15) 0.7905(5) 0.0537(10) Uiso 1.000000 .
C2aa C 0.6249(3) 0.62895(14) 0.8108(4) 0.0360(8) Uiso 1.000000 .
C3aa C 0.6056(3) 0.80178(14) 1.1278(5) 0.0386(9) Uiso 1.000000 .
C4aa C 0.5395(2) 0.68773(12) 0.9589(4) 0.0320(7) Uiso 1.000000 .
C5aa C 0.5300(2) 0.73260(12) 1.0277(4) 0.0314(7) Uiso 1.000000 .
N2aa N 0.7665(3) 0.77033(13) 1.0140(4) 0.0439(8) Uiso 1.000000 .
C6aa C 0.6200(3) 0.54416(18) 0.7955(6) 0.0540(11) Uiso 1.000000 .
C7aa C 0.6222(3) 0.63136(18) 0.6610(5) 0.0516(11) Uiso 1.000000 .
C8aa C 0.6215(2) 0.67313(13) 0.8952(4) 0.0313(7) Uiso 1.000000 .
C9aa C 0.6933(3) 0.74420(13) 0.9893(4) 0.0353(8) Uiso 1.000000 .
C0ba C 0.6193(2) 0.84585(14) 1.0390(4) 0.0360(8) Uiso 1.000000 .
C1ba C 0.5933(5) 0.8931(2) 0.8293(8) 0.0800(16) Uiso 1.000000 .
C2ba C 0.6435(4) 0.9285(2) 0.8865(7) 0.0782(16) Uiso 1.000000 .
C3ba C 0.6991(3) 0.70196(13) 0.9105(4) 0.0338(8) Uiso 1.000000 .
C4ba C 0.6164(4) 0.4996(2) 0.8663(6) 0.0680(13) Uiso 1.000000 .
C5ba C 0.6274(3) 0.58023(18) 1.0366(5) 0.0534(11) Uiso 1.000000 .
C6ba C 0.6707(3) 0.88244(17) 1.0983(5) 0.0508(11) Uiso 1.000000 .
C7ba C 0.6169(4) 0.5483(2) 0.6422(6) 0.0645(13) Uiso 1.000000 .
C8ba C 0.6178(4) 0.5915(2) 0.5778(7) 0.0681(14) Uiso 1.000000 .
C9ba C 0.6806(4) 0.9232(2) 1.0204(7) 0.0698(14) Uiso 1.000000 .
C0ca C 0.6223(4) 0.5370(2) 1.1011(7) 0.0707(16) Uiso 1.000000 .
C1ca C 0.6178(4) 0.4968(2) 1.0134(6) 0.0719(14) Uiso 1.000000 .
C2ca C 0.5802(4) 0.85192(19) 0.9028(5) 0.0565(12) Uiso 1.000000 .
H2ca H 0.5452(4) 0.82819(19) 0.8615(5) 0.0677(14) Uiso 1.000000 R
H1ba H 0.5671(5) 0.8969(2) 0.7377(8) 0.0960(19) Uiso 1.000000 R
H2ba H 0.6523(4) 0.9560(2) 0.8344(7) 0.0939(19) Uiso 1.000000 R
H9ba H 0.7137(4) 0.9478(2) 1.0609(7) 0.0838(17) Uiso 1.000000 R
H6ba H 0.6980(3) 0.87924(17) 1.1893(5) 0.0609(13) Uiso 1.000000 R
H7aa H 0.6235(3) 0.66041(18) 0.6155(5) 0.0619(13) Uiso 1.000000 R
H8ba H 0.6153(4) 0.5938(2) 0.4768(7) 0.0817(17) Uiso 1.000000 R
H7ba H 0.6143(4) 0.5216(2) 0.5847(6) 0.0774(16) Uiso 1.000000 R
H5ba H 0.6326(3) 0.60668(18) 1.0949(5) 0.0641(13) Uiso 1.000000 R
H0ca H 0.6218(4) 0.5344(2) 1.2021(7) 0.0849(19) Uiso 1.000000 R
H1ca H 0.6157(4) 0.4676(2) 1.0577(6) 0.0863(17) Uiso 1.000000 R
H4ba H 0.6131(4) 0.4724(2) 0.8109(6) 0.0815(16) Uiso 1.000000 R
H3aa H 0.5460(3) 0.80316(14) 1.1745(5) 0.0464(10) Uiso 1.000000 R
H3ab H 0.6517(3) 0.80071(14) 1.2038(5) 0.0464(10) Uiso 1.000000 R
H2aa H 0.7614(3) 0.79594(13) 1.0624(4) 0.0527(10) Uiso 1.000000 R
H2ab H 0.8192(3) 0.76172(13) 0.9816(4) 0.0527(10) Uiso 1.000000 R

loop_
_geom_angle_atom_site_label_1
_geom_angle_atom_site_label_2
_geom_angle_atom_site_label_3
_geom_angle
C5aa N4aa C3aa 116.3(3)
C9aa N4aa C3aa 119.5(3)
C9aa N4aa C5aa 124.0(3)
C6aa C4ca C2aa 118.0(4)
C5ba C4ca C2aa 124.0(4)
C5ba C4ca C6aa 117.9(4)
C4aa C0aa N0aa 177.5(4)
C3ba C1aa N1aa 176.4(5)
C7aa C2aa C4ca 120.8(4)
C8aa C2aa C4ca 120.5(3)
C8aa C2aa C7aa 118.6(4)
C0ba C3aa N4aa 113.7(3)
C5aa C4aa C0aa 115.8(3)
C8aa C4aa C0aa 121.8(3)
C8aa C4aa C5aa 122.3(3)
O1aa C5aa N4aa 120.4(3)
C4aa C5aa N4aa 115.3(3)
C4aa C5aa O1aa 124.3(3)
C4ba C6aa C4ca 119.0(4)
C7ba C6aa C4ca 119.2(5)
C7ba C6aa C4ba 121.7(5)
C8ba C7aa C2aa 121.0(5)
C4aa C8aa C2aa 120.2(3)
C3ba C8aa C2aa 121.6(3)
C3ba C8aa C4aa 118.2(3)
N2aa C9aa N4aa 119.0(3)
C3ba C9aa N4aa 119.4(3)
C3ba C9aa N2aa 121.6(3)
C6ba C0ba C3aa 119.0(4)
C2ca C0ba C3aa 122.4(4)
C2ca C0ba C6ba 118.6(4)
C2ca C1ba C2ba 121.7(6)
C9ba C2ba C1ba 119.1(6)
C8aa C3ba C1aa 120.8(3)
C9aa C3ba C1aa 118.9(3)
C9aa C3ba C8aa 120.3(3)
C1ca C4ba C6aa 120.2(6)
C0ca C5ba C4ca 121.6(5)
C9ba C6ba C0ba 119.2(4)
C8ba C7ba C6aa 120.4(6)
C7ba C8ba C7aa 120.6(5)
C6ba C9ba C2ba 121.7(6)
C1ca C0ca C5ba 119.5(6)
C0ca C1ca C4ba 121.7(6)
C1ba C2ca C0ba 119.6(5)

loop_
_geom_bond_atom_site_label_1
_geom_bond_atom_site_label_2
_geom_bond_distance
N4aa C3aa 1.476(5)
N4aa C5aa 1.401(5)
N4aa C9aa 1.350(5)
O1aa C5aa 1.230(4)
C4ca C2aa 1.406(6)
C4ca C6aa 1.429(7)
C4ca C5ba 1.423(6)
N0aa C0aa 1.145(5)
C0aa C4aa 1.421(5)
C1aa N1aa 1.159(6)
C1aa C3ba 1.406(5)
C2aa C7aa 1.377(6)
C2aa C8aa 1.483(5)
C3aa C0ba 1.514(5)
C4aa C5aa 1.437(5)
C4aa C8aa 1.395(5)
N2aa C9aa 1.322(5)
C6aa C4ba 1.433(8)
C6aa C7ba 1.413(8)
C7aa C8ba 1.375(8)
C8aa C3ba 1.407(5)
C9aa C3ba 1.411(5)
C0ba C6ba 1.398(6)
C0ba C2ca 1.385(6)
C1ba C2ba 1.355(9)
C1ba C2ca 1.371(8)
C2ba C9ba 1.351(9)
C4ba C1ca 1.353(9)
C5ba C0ca 1.372(8)
C6ba C9ba 1.376(8)
C7ba C8ba 1.368(9)
C0ca C1ca 1.405(8)
